data_4105185
loop_
_publ_author_name
'Meaghan E. Germain'
'Manuel Temprado'
'Annie Castonguay'
'Olga P. Kryatova'
'Elena V. Rybak-Akimova'
'John J. Curley'
'Arjun Mendiratta'
'Yi-Chou Tsai'
'Christopher C. Cummins'
'Rajeev Prabhakar'
'James E. McDonough'
'Carl D. Hoff'

_publ_contact_author_address
;Department of Chemistry
University of Miami
1301 Memorial Drive
Coral Gables, Florida 33146
;
_publ_contact_author_email c.hoff@miami.edu
_publ_contact_author_name 'Carl D. Hoff'
_publ_section_title
;
 Coordination-Mode Control of Bound Nitrile Radical Complex Reactivity:
 Intercepting End-on Nitrile-Mo(III) Radicals at Low Temperature
;
_journal_name_full 'Journal of the American Chemical Society'
_journal_page_first 15412
_journal_page_last 15423
_journal_paper_doi 10.1021/ja905849a
_journal_volume 131
_journal_year 2009
_chemical_formula_sum 'C45 H65 Mo N5 S'
_chemical_formula_weight 804.02
_chemical_name_common (Ar[tBu]N)3Mo(N=c(NMe2)(SPh))
_chemical_name_systematic
; 
 ? 
;
_space_group_IT_number 14
_symmetry_cell_setting monoclinic
_symmetry_space_group_name_Hall '-P 2ybc'
_symmetry_space_group_name_H-M 'P 1 21/c 1'
_atom_sites_solution_hydrogens geom
_atom_sites_solution_primary direct
_atom_sites_solution_secondary difmap
_audit_creation_method SHELXL-97
_cell_angle_alpha 90.00
_cell_angle_beta 91.6090(10)
_cell_angle_gamma 90.00
_cell_formula_units_Z 4
_cell_length_a 13.8313(7)
_cell_length_b 14.4109(7)
_cell_length_c 22.1159(10)
_cell_measurement_reflns_used 5869
_cell_measurement_temperature 80(2)
_cell_measurement_theta_max 28.40
_cell_measurement_theta_min 2.39
_cell_volume 4406.4(4)
_computing_cell_refinement 'SAINT 5 (Bruker-AXS, 2003)'
_computing_data_collection 'SMART 5 (Bruker-AXS, 2003)'
_computing_data_reduction 'SAINT 5 (Bruker-AXS, 2003)'
_computing_molecular_graphics 'Bruker SHELXTL'
_computing_publication_material 'Bruker SHELXTL'
_computing_structure_refinement 'SHELXL-97 (Sheldrick, 1997)'
_computing_structure_solution 'SHELXS-97 (Sheldrick, 1990)'
_diffrn_ambient_temperature 80(2)
_diffrn_measured_fraction_theta_full 0.999
_diffrn_measured_fraction_theta_max 0.999
_diffrn_measurement_device_type 'Bruker Smart APEX CCD'
_diffrn_measurement_method 'omega and phi scans'
_diffrn_radiation_monochromator graphite
_diffrn_radiation_source 'fine-focus sealed tube'
_diffrn_radiation_type MoK\a
_diffrn_radiation_wavelength 0.71073
_diffrn_reflns_av_R_equivalents 0.0270
_diffrn_reflns_av_sigmaI/netI 0.0280
_diffrn_reflns_limit_h_max 18
_diffrn_reflns_limit_h_min -18
_diffrn_reflns_limit_k_max 19
_diffrn_reflns_limit_k_min 0
_diffrn_reflns_limit_l_max 29
_diffrn_reflns_limit_l_min 0
_diffrn_reflns_number 33529
_diffrn_reflns_theta_full 28.41
_diffrn_reflns_theta_max 28.41
_diffrn_reflns_theta_min 1.47
_exptl_absorpt_coefficient_mu 0.380
_exptl_absorpt_correction_T_max 0.9278
_exptl_absorpt_correction_T_min 0.9143
_exptl_absorpt_correction_type multi-scan
_exptl_absorpt_process_details sadabs
_exptl_crystal_colour blue
_exptl_crystal_density_diffrn 1.212
_exptl_crystal_description block
_exptl_crystal_F_000 1712
_exptl_crystal_size_max 0.24
_exptl_crystal_size_mid 0.23
_exptl_crystal_size_min 0.20
_refine_diff_density_max 0.563
_refine_diff_density_min -0.243
_refine_diff_density_rms 0.062
_refine_ls_extinction_method none
_refine_ls_goodness_of_fit_ref 1.044
_refine_ls_hydrogen_treatment constr
_refine_ls_matrix_type full
_refine_ls_number_parameters 486
_refine_ls_number_reflns 11082
_refine_ls_number_restraints 0
_refine_ls_restrained_S_all 1.044
_refine_ls_R_factor_all 0.0448
_refine_ls_R_factor_gt 0.0356
_refine_ls_shift/su_max 0.003
_refine_ls_shift/su_mean 0.000
_refine_ls_structure_factor_coef Fsqd
_refine_ls_weighting_details 'calc w=1/[\s^2^(Fo^2^)+(0.0472P)^2^+1.6611P] where P=(Fo^2^+2Fc^2^)/3'
_refine_ls_weighting_scheme calc
_refine_ls_wR_factor_gt 0.0878
_refine_ls_wR_factor_ref 0.0936
_reflns_number_gt 9327
_reflns_number_total 11082
_reflns_threshold_expression >2sigma(I)
_cod_data_source_file ja905849a_si_002.cif
_cod_data_source_block 04091
_cod_database_code 4105185

loop_
_symmetry_equiv_pos_as_xyz
'x, y, z'
'-x, y+1/2, -z+1/2'
'-x, -y, -z'
'x, -y-1/2, z-1/2'

loop_
_atom_site_label
_atom_site_type_symbol
_atom_site_fract_x
_atom_site_fract_y
_atom_site_fract_z
_atom_site_U_iso_or_equiv
_atom_site_adp_type
_atom_site_occupancy
_atom_site_symmetry_multiplicity
_atom_site_calc_flag
_atom_site_refinement_flags
Mo1 Mo 0.741479(10) 1.279605(10) 0.862976(6) 0.02386(5) Uani 1 1 d .
N1 N 0.73775(11) 1.39973(10) 0.82033(7) 0.0287(3) Uani 1 1 d .
S1 S 0.70434(4) 1.04879(4) 0.76402(3) 0.04775(14) Uani 1 1 d .
N2 N 0.84070(10) 1.27522(10) 0.92666(6) 0.0253(3) Uani 1 1 d .
N3 N 0.61815(11) 1.22449(11) 0.88690(8) 0.0317(3) Uani 1 1 d .
N4 N 0.79190(11) 1.19884(10) 0.80817(7) 0.0279(3) Uani 1 1 d .
C4 C 0.80081(15) 1.12929(13) 0.77265(8) 0.0333(4) Uani 1 1 d .
N5 N 0.88408(14) 1.11113(12) 0.73923(7) 0.0405(4) Uani 1 1 d .
C11 C 0.70350(14) 1.47409(13) 0.85748(9) 0.0317(4) Uani 1 1 d .
C12 C 0.60586(15) 1.49474(16) 0.85769(11) 0.0476(5) Uani 1 1 d .
H12 H 0.5626 1.4616 0.8315 0.057 Uiso 1 1 calc R
C13 C 0.56968(18) 1.56260(19) 0.89522(14) 0.0630(7) Uani 1 1 d .
C14 C 0.6331(2) 1.61076(18) 0.93263(12) 0.0575(6) Uani 1 1 d .
H14 H 0.6087 1.6566 0.9590 0.069 Uiso 1 1 calc R
C15 C 0.73176(18) 1.59385(15) 0.93267(11) 0.0467(5) Uani 1 1 d .
C16 C 0.76579(15) 1.52567(14) 0.89462(9) 0.0368(4) Uani 1 1 d .
H16 H 0.8333 1.5139 0.8939 0.044 Uiso 1 1 calc R
C17 C 0.78480(15) 1.43055(14) 0.76297(9) 0.0350(4) Uani 1 1 d .
C18 C 0.76016(19) 1.36149(17) 0.71298(9) 0.0492(6) Uani 1 1 d .
H18A H 0.7836 1.2998 0.7249 0.074 Uiso 1 1 calc R
H18B H 0.7911 1.3807 0.6757 0.074 Uiso 1 1 calc R
H18C H 0.6899 1.3594 0.7062 0.074 Uiso 1 1 calc R
C19 C 0.7466(2) 1.52510(18) 0.74283(12) 0.0696(9) Uani 1 1 d .
H19A H 0.6760 1.5224 0.7379 0.104 Uiso 1 1 calc R
H19B H 0.7748 1.5420 0.7042 0.104 Uiso 1 1 calc R
H19C H 0.7643 1.5717 0.7734 0.104 Uiso 1 1 calc R
C21 C 0.93438(13) 1.23754(13) 0.91353(8) 0.0287(4) Uani 1 1 d .
C22 C 0.95117(14) 1.14314(14) 0.92057(8) 0.0333(4) Uani 1 1 d .
H22 H 0.9005 1.1040 0.9336 0.040 Uiso 1 1 calc R
C23 C 1.04114(16) 1.10502(16) 0.90887(9) 0.0405(5) Uani 1 1 d .
C24 C 1.11341(15) 1.16302(18) 0.88914(9) 0.0457(5) Uani 1 1 d .
H24 H 1.1754 1.1378 0.8818 0.055 Uiso 1 1 calc R
C25 C 1.09773(14) 1.25676(18) 0.87981(9) 0.0421(5) Uani 1 1 d .
C26 C 1.00783(13) 1.29364(15) 0.89303(8) 0.0337(4) Uani 1 1 d .
H26 H 0.9967 1.3582 0.8879 0.040 Uiso 1 1 calc R
C27 C 0.83362(14) 1.30821(14) 0.99104(8) 0.0310(4) Uani 1 1 d .
C28 C 0.91254(16) 1.37871(16) 1.00671(9) 0.0418(5) Uani 1 1 d .
H28A H 0.9759 1.3482 1.0062 0.063 Uiso 1 1 calc R
H28B H 0.9020 1.4042 1.0471 0.063 Uiso 1 1 calc R
H28C H 0.9105 1.4290 0.9769 0.063 Uiso 1 1 calc R
C29 C 0.84248(18) 1.22488(15) 1.03387(9) 0.0423(5) Uani 1 1 d .
H29A H 0.7926 1.1791 1.0230 0.063 Uiso 1 1 calc R
H29B H 0.8340 1.2456 1.0756 0.063 Uiso 1 1 calc R
H29C H 0.9065 1.1967 1.0304 0.063 Uiso 1 1 calc R
C31 C 0.62326(13) 1.15838(14) 0.93533(9) 0.0336(4) Uani 1 1 d .
C32 C 0.57355(15) 1.17242(15) 0.98838(10) 0.0397(5) Uani 1 1 d .
H32 H 0.5347 1.2263 0.9924 0.048 Uiso 1 1 calc R
C33 C 0.57985(15) 1.10906(16) 1.03556(10) 0.0425(5) Uani 1 1 d .
C34 C 0.63679(16) 1.03106(15) 1.02899(10) 0.0428(5) Uani 1 1 d .
H34 H 0.6421 0.9878 1.0613 0.051 Uiso 1 1 calc R
C35 C 0.68617(15) 1.01431(14) 0.97655(10) 0.0389(4) Uani 1 1 d .
C36 C 0.67872(14) 1.07920(14) 0.92993(9) 0.0350(4) Uani 1 1 d .
H36 H 0.7124 1.0688 0.8937 0.042 Uiso 1 1 calc R
C37 C 0.52319(15) 1.22914(16) 0.85231(12) 0.0460(5) Uani 1 1 d .
C38 C 0.47690(19) 1.1332(2) 0.84780(15) 0.0713(9) Uani 1 1 d .
H38A H 0.5218 1.0901 0.8289 0.107 Uiso 1 1 calc R
H38B H 0.4170 1.1370 0.8232 0.107 Uiso 1 1 calc R
H38C H 0.4622 1.1110 0.8884 0.107 Uiso 1 1 calc R
C39 C 0.45535(18) 1.2972(2) 0.88262(14) 0.0687(8) Uani 1 1 d .
H39A H 0.4287 1.2683 0.9186 0.103 Uiso 1 1 calc R
H39B H 0.4024 1.3139 0.8543 0.103 Uiso 1 1 calc R
H39C H 0.4913 1.3533 0.8944 0.103 Uiso 1 1 calc R
C41 C 0.75131(16) 0.94215(14) 0.79104(9) 0.0386(4) Uani 1 1 d .
C42 C 0.68651(19) 0.86879(17) 0.79201(11) 0.0518(6) Uani 1 1 d .
H42 H 0.6212 0.8783 0.7791 0.062 Uiso 1 1 calc R
C43 C 0.7158(2) 0.78266(17) 0.81135(14) 0.0620(7) Uani 1 1 d .
H43 H 0.6707 0.7330 0.8121 0.074 Uiso 1 1 calc R
C44 C 0.8101(2) 0.76799(16) 0.82959(12) 0.0580(7) Uani 1 1 d .
H44 H 0.8308 0.7079 0.8421 0.070 Uiso 1 1 calc R
C45 C 0.87439(19) 0.84038(16) 0.82972(11) 0.0512(6) Uani 1 1 d .
H45 H 0.9394 0.8304 0.8431 0.061 Uiso 1 1 calc R
C46 C 0.84555(17) 0.92819(15) 0.81048(10) 0.0448(5) Uani 1 1 d .
H46 H 0.8905 0.9781 0.8107 0.054 Uiso 1 1 calc R
C47 C 0.8692(3) 1.0888(2) 0.67562(11) 0.0718(9) Uani 1 1 d .
H47A H 0.8172 1.0429 0.6710 0.108 Uiso 1 1 calc R
H47B H 0.9290 1.0632 0.6597 0.108 Uiso 1 1 calc R
H47C H 0.8514 1.1452 0.6532 0.108 Uiso 1 1 calc R
C48 C 0.96445(18) 1.17256(17) 0.75070(11) 0.0513(6) Uani 1 1 d .
H48A H 0.9516 1.2324 0.7310 0.077 Uiso 1 1 calc R
H48B H 1.0232 1.1452 0.7345 0.077 Uiso 1 1 calc R
H48C H 0.9733 1.1820 0.7944 0.077 Uiso 1 1 calc R
C110 C 0.89387(17) 1.43510(19) 0.77242(11) 0.0517(6) Uani 1 1 d .
H11A H 0.9101 1.4815 0.8035 0.078 Uiso 1 1 calc R
H11B H 0.9237 1.4525 0.7344 0.078 Uiso 1 1 calc R
H11C H 0.9182 1.3743 0.7855 0.078 Uiso 1 1 calc R
C131 C 0.4623(2) 1.5818(3) 0.8954(2) 0.1140(16) Uani 1 1 d .
H13A H 0.4343 1.5529 0.9310 0.171 Uiso 1 1 calc R
H13B H 0.4315 1.5561 0.8586 0.171 Uiso 1 1 calc R
H13C H 0.4514 1.6490 0.8966 0.171 Uiso 1 1 calc R
C151 C 0.8002(2) 1.6467(2) 0.97411(14) 0.0702(8) Uani 1 1 d .
H15A H 0.8277 1.6045 1.0048 0.105 Uiso 1 1 calc R
H15B H 0.7650 1.6967 0.9940 0.105 Uiso 1 1 calc R
H15C H 0.8524 1.6732 0.9505 0.105 Uiso 1 1 calc R
C210 C 0.73542(14) 1.35369(14) 0.99920(9) 0.0367(4) Uani 1 1 d .
H21A H 0.7291 1.4075 0.9723 0.055 Uiso 1 1 calc R
H21B H 0.7300 1.3739 1.0413 0.055 Uiso 1 1 calc R
H21C H 0.6841 1.3089 0.9893 0.055 Uiso 1 1 calc R
C231 C 1.0584(2) 1.00262(17) 0.91707(11) 0.0553(6) Uani 1 1 d .
H23A H 1.0708 0.9743 0.8778 0.083 Uiso 1 1 calc R
H23B H 1.0012 0.9739 0.9343 0.083 Uiso 1 1 calc R
H23C H 1.1145 0.9930 0.9444 0.083 Uiso 1 1 calc R
C251 C 1.17499(17) 1.3181(2) 0.85433(12) 0.0617(7) Uani 1 1 d .
H25A H 1.1523 1.3432 0.8153 0.093 Uiso 1 1 calc R
H25B H 1.2339 1.2817 0.8488 0.093 Uiso 1 1 calc R
H25C H 1.1889 1.3693 0.8824 0.093 Uiso 1 1 calc R
C310 C 0.54316(16) 1.26164(17) 0.78792(11) 0.0473(5) Uani 1 1 d .
H31A H 0.5733 1.3232 0.7894 0.071 Uiso 1 1 calc R
H31B H 0.4822 1.2649 0.7644 0.071 Uiso 1 1 calc R
H31C H 0.5868 1.2177 0.7688 0.071 Uiso 1 1 calc R
C331 C 0.52569(19) 1.1252(2) 1.09279(11) 0.0584(7) Uani 1 1 d .
H33A H 0.4671 1.0870 1.0922 0.088 Uiso 1 1 calc R
H33B H 0.5078 1.1909 1.0955 0.088 Uiso 1 1 calc R
H33C H 0.5670 1.1083 1.1278 0.088 Uiso 1 1 calc R
C351 C 0.7439(2) 0.92710(16) 0.96881(11) 0.0536(6) Uani 1 1 d .
H35A H 0.7376 0.8877 1.0046 0.080 Uiso 1 1 calc R
H35B H 0.8122 0.9430 0.9639 0.080 Uiso 1 1 calc R
H35C H 0.7198 0.8937 0.9329 0.080 Uiso 1 1 calc R

loop_
_atom_site_aniso_label
_atom_site_aniso_U_11
_atom_site_aniso_U_22
_atom_site_aniso_U_33
_atom_site_aniso_U_23
_atom_site_aniso_U_13
_atom_site_aniso_U_12
Mo1 0.02205(8) 0.02222(8) 0.02726(8) 0.00299(5) -0.00020(5) -0.00072(5)
N1 0.0288(7) 0.0257(8) 0.0315(8) 0.0050(6) 0.0016(6) 0.0019(6)
S1 0.0532(3) 0.0332(3) 0.0556(3) -0.0045(2) -0.0211(3) -0.0044(2)
N2 0.0244(7) 0.0272(8) 0.0245(7) 0.0012(5) 0.0023(5) 0.0013(6)
N3 0.0234(7) 0.0306(8) 0.0411(9) 0.0067(6) -0.0008(6) -0.0018(6)
N4 0.0337(8) 0.0248(7) 0.0249(7) 0.0029(5) -0.0025(6) 0.0004(6)
C4 0.0436(11) 0.0271(9) 0.0290(9) 0.0017(7) -0.0048(8) -0.0012(8)
N5 0.0621(12) 0.0318(9) 0.0277(8) -0.0014(7) 0.0064(8) 0.0048(8)
C11 0.0333(9) 0.0245(9) 0.0374(10) 0.0056(7) 0.0029(8) 0.0007(7)
C12 0.0341(11) 0.0418(12) 0.0667(15) -0.0122(11) 0.0019(10) 0.0006(9)
C13 0.0425(13) 0.0549(16) 0.092(2) -0.0219(14) 0.0166(13) 0.0039(11)
C14 0.0642(16) 0.0448(14) 0.0640(16) -0.0156(12) 0.0125(13) 0.0061(12)
C15 0.0618(14) 0.0320(11) 0.0459(12) -0.0007(9) -0.0045(10) 0.0005(10)
C16 0.0399(11) 0.0288(10) 0.0414(11) 0.0034(8) -0.0046(8) 0.0002(8)
C17 0.0418(11) 0.0286(10) 0.0349(10) 0.0103(8) 0.0050(8) 0.0024(8)
C18 0.0671(15) 0.0490(14) 0.0313(10) 0.0073(9) -0.0007(10) -0.0074(11)
C19 0.108(2) 0.0467(15) 0.0557(15) 0.0274(12) 0.0258(15) 0.0320(15)
C21 0.0250(8) 0.0364(10) 0.0245(8) 0.0002(7) -0.0020(6) 0.0035(7)
C22 0.0353(10) 0.0352(10) 0.0294(9) 0.0016(7) 0.0004(7) 0.0057(8)
C23 0.0427(11) 0.0476(12) 0.0309(10) -0.0007(8) -0.0032(8) 0.0172(9)
C24 0.0322(10) 0.0683(16) 0.0368(11) -0.0019(10) 0.0011(8) 0.0176(10)
C25 0.0273(9) 0.0647(14) 0.0343(10) 0.0030(10) 0.0015(8) 0.0015(9)
C26 0.0285(9) 0.0417(11) 0.0308(9) 0.0027(8) -0.0004(7) -0.0007(8)
C27 0.0354(10) 0.0326(9) 0.0251(9) 0.0000(7) 0.0026(7) -0.0006(8)
C28 0.0431(11) 0.0479(13) 0.0342(10) -0.0081(9) -0.0007(8) -0.0077(9)
C29 0.0585(14) 0.0399(12) 0.0286(10) 0.0052(8) 0.0036(9) 0.0052(10)
C31 0.0262(9) 0.0314(10) 0.0430(10) 0.0049(8) 0.0001(8) -0.0075(7)
C32 0.0324(10) 0.0373(11) 0.0497(12) 0.0039(9) 0.0070(9) -0.0067(8)
C33 0.0370(11) 0.0463(13) 0.0446(12) 0.0028(9) 0.0061(9) -0.0147(9)
C34 0.0476(12) 0.0381(11) 0.0424(11) 0.0105(9) -0.0017(9) -0.0133(9)
C35 0.0427(11) 0.0307(10) 0.0428(11) 0.0040(8) -0.0054(9) -0.0053(8)
C36 0.0347(10) 0.0316(10) 0.0387(10) 0.0049(8) -0.0010(8) -0.0040(8)
C37 0.0251(9) 0.0478(13) 0.0645(15) 0.0155(11) -0.0082(9) -0.0076(9)
C38 0.0486(14) 0.0702(19) 0.093(2) 0.0281(16) -0.0281(14) -0.0328(13)
C39 0.0294(11) 0.093(2) 0.084(2) 0.0242(16) 0.0065(12) 0.0156(12)
C41 0.0503(12) 0.0279(10) 0.0376(11) -0.0067(8) 0.0001(9) -0.0047(9)
C42 0.0534(14) 0.0409(13) 0.0613(15) -0.0096(11) 0.0033(11) -0.0125(10)
C43 0.0770(19) 0.0345(13) 0.0751(18) -0.0037(11) 0.0138(15) -0.0193(12)
C44 0.083(2) 0.0279(12) 0.0637(16) 0.0023(10) 0.0185(14) 0.0006(11)
C45 0.0589(14) 0.0352(12) 0.0598(15) 0.0051(10) 0.0073(11) 0.0047(10)
C46 0.0524(13) 0.0309(11) 0.0511(13) 0.0024(9) 0.0015(10) -0.0047(9)
C47 0.109(2) 0.073(2) 0.0334(13) -0.0082(12) 0.0080(14) 0.0153(17)
C48 0.0554(14) 0.0471(14) 0.0527(14) -0.0051(10) 0.0230(11) 0.0017(11)
C110 0.0432(12) 0.0651(16) 0.0476(13) 0.0001(11) 0.0137(10) -0.0106(11)
C131 0.0446(16) 0.108(3) 0.190(4) -0.074(3) 0.022(2) 0.0142(17)
C151 0.092(2) 0.0487(16) 0.0683(18) -0.0156(13) -0.0245(16) 0.0026(15)
C210 0.0391(10) 0.0344(11) 0.0369(10) -0.0033(8) 0.0106(8) 0.0002(8)
C231 0.0646(16) 0.0489(14) 0.0522(14) -0.0028(11) -0.0028(12) 0.0273(12)
C251 0.0326(11) 0.093(2) 0.0600(16) 0.0085(14) 0.0098(11) -0.0079(12)
C310 0.0381(11) 0.0434(13) 0.0593(14) 0.0096(10) -0.0178(10) -0.0037(9)
C331 0.0575(15) 0.0666(17) 0.0519(14) 0.0070(12) 0.0170(12) -0.0081(13)
C351 0.0713(17) 0.0360(12) 0.0529(14) 0.0085(10) -0.0093(12) 0.0069(11)

loop_
_atom_type_symbol
_atom_type_description
_atom_type_scat_dispersion_real
_atom_type_scat_dispersion_imag
_atom_type_scat_source
C C 0.0033 0.0016 'International Tables Vol C Tables 4.2.6.8 and 6.1.1.4'
H H 0.0000 0.0000 'International Tables Vol C Tables 4.2.6.8 and 6.1.1.4'
N N 0.0061 0.0033 'International Tables Vol C Tables 4.2.6.8 and 6.1.1.4'
S S 0.1246 0.1234 'International Tables Vol C Tables 4.2.6.8 and 6.1.1.4'
Mo Mo -1.6832 0.6857 'International Tables Vol C Tables 4.2.6.8 and 6.1.1.4'

loop_
_geom_angle_atom_site_label_1
_geom_angle_atom_site_label_2
_geom_angle_atom_site_label_3
_geom_angle
N4 Mo1 N2 100.66(6)
N4 Mo1 N3 105.69(7)
N2 Mo1 N3 113.12(6)
N4 Mo1 N1 104.28(6)
N2 Mo1 N1 112.61(6)
N3 Mo1 N1 118.16(6)
C11 N1 C17 114.68(14)
C11 N1 Mo1 112.68(11)
C17 N1 Mo1 130.89(12)
C41 S1 C4 105.31(10)
C21 N2 C27 113.06(14)
C21 N2 Mo1 119.17(11)
C27 N2 Mo1 127.77(11)
C31 N3 C37 115.72(15)
C31 N3 Mo1 116.37(12)
C37 N3 Mo1 126.66(13)
C4 N4 Mo1 161.30(15)
N4 C4 N5 124.09(18)
N4 C4 S1 119.49(16)
N5 C4 S1 116.42(14)
C4 N5 C48 115.59(16)
C4 N5 C47 117.0(2)
C48 N5 C47 113.3(2)
C12 C11 C16 118.20(19)
C12 C11 N1 119.95(18)
C16 C11 N1 121.84(18)
C11 C12 C13 121.5(2)
C14 C13 C12 118.8(2)
C14 C13 C131 121.1(3)
C12 C13 C131 120.2(3)
C13 C14 C15 121.5(2)
C16 C15 C14 118.4(2)
C16 C15 C151 120.7(2)
C14 C15 C151 120.9(2)
C15 C16 C11 121.5(2)
N1 C17 C110 110.32(16)
N1 C17 C18 109.01(16)
C110 C17 C18 109.28(19)
N1 C17 C19 110.78(17)
C110 C17 C19 109.7(2)
C18 C17 C19 107.7(2)
C26 C21 C22 119.15(17)
C26 C21 N2 121.18(17)
C22 C21 N2 119.66(17)
C21 C22 C23 120.92(19)
C24 C23 C22 118.6(2)
C24 C23 C231 121.1(2)
C22 C23 C231 120.3(2)
C25 C24 C23 121.73(19)
C24 C25 C26 118.6(2)
C24 C25 C251 121.2(2)
C26 C25 C251 120.1(2)
C21 C26 C25 120.9(2)
N2 C27 C210 109.24(15)
N2 C27 C28 111.11(15)
C210 C27 C28 108.76(17)
N2 C27 C29 109.31(15)
C210 C27 C29 108.66(16)
C28 C27 C29 109.72(17)
C36 C31 C32 118.79(19)
C36 C31 N3 120.00(18)
C32 C31 N3 121.21(18)
C33 C32 C31 121.1(2)
C34 C33 C32 118.7(2)
C34 C33 C331 120.8(2)
C32 C33 C331 120.5(2)
C33 C34 C35 121.7(2)
C34 C35 C36 118.4(2)
C34 C35 C351 121.2(2)
C36 C35 C351 120.4(2)
C31 C36 C35 121.32(19)
N3 C37 C38 110.62(18)
N3 C37 C39 110.1(2)
C38 C37 C39 110.4(2)
N3 C37 C310 108.01(17)
C38 C37 C310 107.6(2)
C39 C37 C310 109.9(2)
C46 C41 C42 119.4(2)
C46 C41 S1 124.70(16)
C42 C41 S1 115.90(18)
C43 C42 C41 120.6(3)
C44 C43 C42 120.2(2)
C43 C44 C45 119.7(2)
C44 C45 C46 120.8(3)
C41 C46 C45 119.3(2)

loop_
_geom_bond_atom_site_label_1
_geom_bond_atom_site_label_2
_geom_bond_distance
Mo1 N4 1.8325(15)
Mo1 N2 1.9397(15)
Mo1 N3 1.9675(15)
Mo1 N1 1.9713(15)
N1 C11 1.439(2)
N1 C17 1.509(2)
S1 C41 1.766(2)
S1 C4 1.775(2)
N2 C21 1.442(2)
N2 C27 1.507(2)
N3 C31 1.434(2)
N3 C37 1.503(3)
N4 C4 1.281(2)
C4 N5 1.410(3)
N5 C48 1.438(3)
N5 C47 1.452(3)
C11 C12 1.383(3)
C11 C16 1.389(3)
C12 C13 1.385(3)
C13 C14 1.376(4)
C13 C131 1.511(4)
C14 C15 1.386(4)
C15 C16 1.385(3)
C15 C151 1.506(3)
C17 C110 1.519(3)
C17 C18 1.519(3)
C17 C19 1.524(3)
C21 C26 1.385(3)
C21 C22 1.388(3)
C22 C23 1.391(3)
C23 C24 1.383(3)
C23 C231 1.505(3)
C24 C25 1.383(4)
C25 C26 1.391(3)
C25 C251 1.508(3)
C27 C210 1.523(3)
C27 C28 1.524(3)
C27 C29 1.532(3)
C31 C36 1.382(3)
C31 C32 1.391(3)
C32 C33 1.388(3)
C33 C34 1.383(3)
C33 C331 1.507(3)
C34 C35 1.384(3)
C35 C36 1.394(3)
C35 C351 1.502(3)
C37 C38 1.525(3)
C37 C39 1.526(4)
C37 C310 1.531(3)
C41 C46 1.376(3)
C41 C42 1.387(3)
C42 C43 1.371(4)
C43 C44 1.370(4)
C44 C45 1.371(4)
C45 C46 1.390(3)

loop_
_cod_related_entry_id
_cod_related_entry_database
_cod_related_entry_code
1 ChemSpider 30660214
